data_1100360
loop_
_publ_author_name
'Reetz, Manfred T.'
'Niemeyer, Christof M.'
'Harms, Klaus'

_publ_section_title
;
 Crown Ethers with a Lewis Acidic Center: A New Class of Heterotopic Host
 Molecules
;
_journal_coden_ASTM ACIEAY
_journal_issue 11
_journal_name_full
;
 Angewandte Chemie, International Edition in English
;
_journal_page_first 1472
_journal_page_last 1474
_journal_paper_doi 10.1002/anie.199114721
_journal_volume 30
_journal_year 1991
_chemical_formula_sum 'C24 H31 B F K O8'
_space_group_IT_number 14
_symmetry_cell_setting monoclinic
_symmetry_space_group_name_Hall '-P 2yn'
_symmetry_space_group_name_H-M 'P 1 21/n 1'
_cell_angle_alpha 90
_cell_angle_beta 106.05(3)
_cell_angle_gamma 90
_cell_formula_units_Z 4
_cell_length_a 10.228(2)
_cell_length_b 20.757(4)
_cell_length_c 12.38(2)
_cod_original_sg_symbol_H-M 'P 21/n'
_cod_original_formula_sum 'C24 H31 B1 F1 K1 O8'
_cod_database_code 1100360

loop_
_symmetry_equiv_pos_site_id
_symmetry_equiv_pos_as_xyz
1 x,y,z
2 1/2-x,1/2+y,1/2-z
3 -x,-y,-z
4 -1/2+x,-1/2-y,-1/2+z

loop_
_atom_site_label
_atom_site_type_symbol
_atom_site_fract_x
_atom_site_fract_y
_atom_site_fract_z
K1 K 0.04893(10) 0.20059(4) 0.73857(7)
B1 B -0.19582(68) 0.27159(30) 0.48689(46)
F1 F -0.16504(24) 0.29139(11) 0.38798(17)
O1 O 0.13697(32) 0.40796(13) 0.58413(27)
O2 O 0.21862(32) 0.26729(17) 0.61141(26)
O3 O 0.18489(33) 0.12712(15) 0.60647(28)
O4 O 0.14616(37) 0.07520(16) 0.79721(29)
O5 O -0.10547(38) 0.10808(17) 0.82253(27)
O6 O -0.23432(31) 0.23103(16) 0.75040(27)
O7 O -0.11563(31) 0.21240(22) 0.52979(21)
O8 O 0.15982(32) 0.25417(20) 0.94678(22)
C1 C -0.18258(46) 0.32955(24) 0.57584(33)
C2 C -0.26012(43) 0.33225(29) 0.65328(39)
C3 C -0.26833(50) 0.38875(36) 0.7110(4)
H1 H -0.32239(50) 0.38913(36) 0.76321(40)
C4 C -0.19832(63) 0.44311(30) 0.69698(43)
H2 H -0.21192(63) 0.48283(30) 0.73210(43)
C5 C -0.11177(54) 0.43968(27) 0.62956(44)
H3 H -0.05785(54) 0.47656(27) 0.62298(44)
C6 C -0.1009(5) 0.38356(30) 0.57286(36)
C7 C 0.01256(50) 0.38120(21) 0.51442(36)
H4 H -0.01533(50) 0.40471(21) 0.44507(36)
H5 H 0.02871(50) 0.33703(21) 0.49909(36)
C8 C 0.1949(5) 0.37167(23) 0.68459(37)
H6 H 0.24145(50) 0.40037(23) 0.74349(37)
H7 H 0.12153(50) 0.35099(23) 0.70546(37)
C9 C 0.29078(50) 0.32075(26) 0.67083(40)
H8 H 0.34435(50) 0.30693(26) 0.74359(40)
H9 H 0.34951(50) 0.33809(26) 0.62954(40)
C10 C 0.30590(57) 0.22270(29) 0.57873(47)
H10 H 0.34511(57) 0.24294(29) 0.52532(47)
H11 H 0.37704(57) 0.20970(29) 0.64341(47)
C11 C 0.22645(57) 0.16666(30) 0.52767(45)
H12 H 0.28193(57) 0.14099(30) 0.49323(45)
H13 H 0.14698(57) 0.1809(3) 0.47130(45)
C12 C 0.29100(55) 0.09386(25) 0.68298(46)
H14 H 0.34787(55) 0.07347(25) 0.64302(46)
H15 H 0.34485(55) 0.12256(25) 0.73850(46)
C13 C 0.22769(56) 0.04395(25) 0.73679(49)
H16 H 0.29675(56) 0.01886(25) 0.78772(49)
H17 H 0.17164(56) 0.01621(25) 0.68077(49)
C14 C 0.07000(61) 0.03242(29) 0.84233(49)
H18 H 0.01107(61) 0.00759(29) 0.78318(49)
H19 H 0.13081(61) 0.00407(29) 0.89392(49)
C15 C -0.01118(59) 0.06938(28) 0.90213(45)
H20 H 0.04756(59) 0.09600(28) 0.95850(45)
H21 H -0.05981(59) 0.04018(28) 0.93712(45)
C16 C -0.19501(66) 0.13753(26) 0.86767(45)
H22 H -0.24223(66) 0.10524(26) 0.89782(45)
H23 H -0.14690(66) 0.16563(26) 0.92695(45)
C17 C -0.29900(51) 0.17638(26) 0.78179(44)
H24 H -0.37013(51) 0.19025(26) 0.81331(44)
H25 H -0.33713(51) 0.15034(26) 0.71663(44)
C18 C -0.33156(47) 0.27461(25) 0.68330(36)
H26 H -0.38224(47) 0.25325(25) 0.61597(36)
H27 H -0.39259(47) 0.28868(25) 0.72510(36)
C19 C 0.16652(78) 0.31817(34) 0.95787(39)
C20 C -0.20052(71) 0.16076(42) 0.50773(37)
C21 C -0.17099(62) 0.09813(48) 0.52922(36)
H28 H -0.07930(62) 0.08420(48) 0.56311(36)
C22 C -0.2752(10) 0.05281(32) 0.50312(48)
H29 H -0.2574(10) 0.00784(32) 0.51849(48)
C23 C -0.40600(86) 0.07252(42) 0.45262(49)
H30 H -0.47878(86) 0.04171(42) 0.43363(49)
C24 C 0.06270(61) 0.36368(44) 0.93003(37)
H31 H -0.02884(61) 0.35014(44) 0.89447(37)
O8C* O -0.34018(32) 0.24583(20) 0.44678(22)
B1C* B 0.30418(68) 0.22841(30) 0.98689(46)
C20C* C 0.29948(71) 0.33924(42) 1.00773(37)
C19C* C -0.33348(78) 0.18183(34) 0.45787(39)
C24C* C -0.43730(61) 0.13632(44) 0.43003(37)
C23C* C 0.09400(86) 0.42748(42) 0.95262(49)
K1C* K -0.45107(10) 0.29941(4) 0.23857(7)
F1C* F 0.33496(24) 0.20861(11) 0.88798(17)
O7C* O 0.38437(31) 0.28760(22) 1.02979(21)
C1C* C 0.31742(46) 0.17045(24) 1.07584(33)
C21C* C 0.32901(62) 0.40187(48) 1.02922(36)
H31C* H -0.52884(61) 0.14986(44) 0.39447(37)
C22C* C 0.2248(10) 0.44719(32) 1.00312(48)
H30C* H 0.02122(86) 0.45829(42) 0.93363(49)
O2C* O -0.28138(32) 0.23271(17) 0.11141(26)
O3C* O -0.31511(33) 0.37288(15) 0.10647(28)
O4C* O -0.35384(37) 0.42480(16) 0.29721(29)
O5C* O -0.60547(38) 0.39192(17) 0.32253(27)
O6C* O -0.73432(31) 0.26897(16) 0.25040(27)
O7C** O -0.61563(31) 0.28760(22) 0.02979(21)
K1C** K 0.54893(10) 0.29941(4) 1.23857(7)
C2C* C 0.23988(43) 0.16775(29) 1.15328(39)
C6C* C 0.3991(5) 0.11644(30) 1.07286(36)
H28C* H 0.42070(62) 0.41580(48) 1.06311(36)
H29C* H 0.2426(10) 0.49216(32) 1.01849(48)
C9C* C -0.20922(50) 0.17925(26) 0.17083(40)
C10C* C -0.19410(57) 0.27730(29) 0.07873(47)
C11C* C -0.27355(57) 0.33334(30) 0.02767(45)
C12C* C -0.20900(55) 0.40614(25) 0.18298(46)
C13C* C -0.27231(56) 0.45605(25) 0.23679(49)
C14C* C -0.43000(61) 0.46758(29) 0.34233(49)
C15C* C -0.51118(59) 0.43062(28) 0.40213(45)
C16C* C -0.69501(66) 0.36247(26) 0.36767(45)
C17C* C -0.79900(51) 0.32362(26) 0.28179(44)
C18C* C -0.83156(47) 0.22539(25) 0.18330(36)
C3C* C 0.23167(50) 0.11125(36) 1.2110(4)
C18C** C 0.16844(47) 0.22539(25) 1.18330(36)
C5C* C 0.38823(54) 0.06032(27) 1.12956(44)
C7C* C 0.51256(50) 0.11880(21) 1.01442(36)
C8C* C -0.3051(5) 0.12833(23) 0.18459(37)
H8C* H -0.15565(50) 0.19307(26) 0.24359(40)
H9C* H -0.15049(50) 0.16191(26) 0.12954(40)
H10C* H -0.15489(57) 0.25706(29) 0.02532(47)
H11C* H -0.12296(57) 0.29030(29) 0.14341(47)
H12C* H -0.21807(57) 0.35901(30) -0.00677(45)
H13C* H -0.35302(57) 0.3191(3) -0.02870(45)
H14C* H -0.15213(55) 0.42653(25) 0.14302(46)
H15C* H -0.15515(55) 0.37744(25) 0.23850(46)
H16C* H -0.20325(56) 0.48114(25) 0.28772(49)
H17C* H -0.32836(56) 0.48379(25) 0.18077(49)
H18C* H -0.48893(61) 0.49241(29) 0.28318(49)
H19C* H -0.36919(61) 0.49593(29) 0.39392(49)
H20C* H -0.45244(59) 0.40400(28) 0.45850(45)
H21C* H -0.55981(59) 0.45982(28) 0.43712(45)
H22C* H -0.74223(66) 0.39476(26) 0.39782(45)
H23C* H -0.64690(66) 0.33437(26) 0.42695(45)
H24C* H -0.87013(51) 0.30975(26) 0.31331(44)
H25C* H -0.83713(51) 0.34966(26) 0.21663(44)
C2C** C -0.76012(43) 0.16775(29) 0.15328(39)
H26C* H -0.88224(47) 0.24675(25) 0.11597(36)
H27C* H -0.89259(47) 0.21132(25) 0.22510(36)
H1C* H 0.17761(50) 0.11087(36) 1.26321(40)
C4C* C 0.30168(63) 0.05689(30) 1.19698(43)
H3C* H 0.44215(54) 0.02344(27) 1.12298(44)
O1C* O 0.63697(32) 0.09204(13) 1.08413(27)
H4C* H 0.48467(50) 0.09529(21) 0.94507(36)
H5C* H 0.52871(50) 0.16297(21) 0.99909(36)
O1C** O -0.36303(32) 0.09204(13) 0.08413(27)
H6C* H -0.25855(50) 0.09963(23) 0.24349(37)
H7C* H -0.37847(50) 0.14901(23) 0.20546(37)
H2C* H 0.28808(63) 0.01717(30) 1.23210(43)
C8C** C 0.6949(5) 0.12833(23) 1.18459(37)

loop_
_atom_type_symbol
_atom_type_radius_bond
C 0.68
H 0.23
B 0.83
F 0.64
K 1.94
O 0.68
